data_4077226
loop_
_publ_author_name
'Lee, Taegweon'
'Lee, Soon W.'
'Jang, Ho G.'
'Kang, Sang Ook'
'Ko, Jaejung'

_publ_section_title
;
 Synthesis and Reactivity of Organotin Compounds Containing the
 C,P-Chelatingo-Carboranylphosphino Ligand [o-C2B10H10PPh2-C,P](CabC,P).
 X-ray Structures of (CabC,CH2P)SnMe2Br, [(CabC,P)SnMe2]2Pd, and
 [(CabC,P)SnMe2]Pd(PEt3)Cl
;
_journal_issue 4
_journal_name_full Organometallics
_journal_page_first 741
_journal_paper_doi 10.1021/om0007872
_journal_volume 20
_journal_year 2001
_chemical_formula_sum 'C22 H31 B10 Cl P2 Pd Sn'
_chemical_formula_weight 726.05
_chemical_name_systematic
; 
 ? 
;
_space_group_IT_number 62
_symmetry_space_group_name_Hall '-P 2ac 2n'
_symmetry_space_group_name_H-M 'P n m a'
_atom_sites_solution_hydrogens geom
_atom_sites_solution_primary direct
_atom_sites_solution_secondary difmap
_audit_creation_method SHELXL-97
_cell_angle_alpha 90.00
_cell_angle_beta 90.00
_cell_angle_gamma 90.00
_cell_formula_units_Z 4
_cell_length_a 12.8395(10)
_cell_length_b 15.0348(15)
_cell_length_c 17.2473(13)
_cell_measurement_temperature 295(2)
_cell_volume 3329.4(5)
_computing_structure_refinement 'SHELXL-97 (Sheldrick, 1997)'
_computing_structure_solution 'SHELXS-97 (Sheldrick, 1990)'
_diffrn_ambient_temperature 295(2)
_diffrn_measured_fraction_theta_full 0.989
_diffrn_measured_fraction_theta_max 0.989
_diffrn_radiation_monochromator graphite
_diffrn_radiation_source 'fine-focus sealed tube'
_diffrn_radiation_type MoK\a
_diffrn_radiation_wavelength 0.71073
_diffrn_reflns_av_R_equivalents 0.0778
_diffrn_reflns_av_sigmaI/netI 0.0462
_diffrn_reflns_limit_h_max 15
_diffrn_reflns_limit_h_min 0
_diffrn_reflns_limit_k_max 0
_diffrn_reflns_limit_k_min -17
_diffrn_reflns_limit_l_max 0
_diffrn_reflns_limit_l_min -20
_diffrn_reflns_number 3026
_diffrn_reflns_theta_full 25.00
_diffrn_reflns_theta_max 25.00
_diffrn_reflns_theta_min 2.36
_exptl_absorpt_coefficient_mu 1.479
_exptl_crystal_density_diffrn 1.448
_exptl_crystal_density_method 'not measured'
_exptl_crystal_F_000 1424
_refine_diff_density_max 2.894
_refine_diff_density_min -0.747
_refine_diff_density_rms 0.129
_refine_ls_extinction_coef 0.00013(10)
_refine_ls_extinction_expression Fc^*^=kFc[1+0.001xFc^2^\l^3^/sin(2\q)]^-1/4^
_refine_ls_extinction_method SHELXL
_refine_ls_goodness_of_fit_ref 1.061
_refine_ls_hydrogen_treatment mixed
_refine_ls_matrix_type full
_refine_ls_number_parameters 181
_refine_ls_number_reflns 3025
_refine_ls_number_restraints 0
_refine_ls_restrained_S_all 1.061
_refine_ls_R_factor_all 0.0613
_refine_ls_R_factor_gt 0.0462
_refine_ls_shift/su_max 0.000
_refine_ls_shift/su_mean 0.000
_refine_ls_structure_factor_coef Fsqd
_refine_ls_weighting_details 'calc w=1/[\s^2^(Fo^2^)+(0.0614P)^2^+9.4797P] where P=(Fo^2^+2Fc^2^)/3'
_refine_ls_weighting_scheme calc
_refine_ls_wR_factor_gt 0.1167
_refine_ls_wR_factor_ref 0.1264
_reflns_number_gt 2435
_reflns_number_total 3025
_reflns_threshold_expression >2sigma(I)
_cod_data_source_file om0007872.cif
_cod_data_source_block pd3
_cod_database_code 4077226

loop_
_symmetry_equiv_pos_as_xyz
'x, y, z'
'-x+1/2, -y, z+1/2'
'-x, y+1/2, -z'
'x+1/2, -y+1/2, -z+1/2'
'-x, -y, -z'
'x-1/2, y, -z-1/2'
'x, -y-1/2, z'
'-x-1/2, y-1/2, z-1/2'

loop_
_atom_site_label
_atom_site_type_symbol
_atom_site_fract_x
_atom_site_fract_y
_atom_site_fract_z
_atom_site_U_iso_or_equiv
_atom_site_adp_type
_atom_site_occupancy
_atom_site_symmetry_multiplicity
_atom_site_calc_flag
_atom_site_refinement_flags
Sn1 Sn 0.02363(4) 0.2500 0.54027(3) 0.03115(19) Uani 1 2 d S
Pd1 Pd 0.08121(4) 0.2500 0.40078(3) 0.0288(2) Uani 1 2 d S
Cl1 Cl 0.11938(19) 0.2500 0.26354(13) 0.0566(7) Uani 1 2 d S
P1 P 0.25596(15) 0.2500 0.43896(12) 0.0281(4) Uani 1 2 d S
P2 P -0.09175(16) 0.2500 0.37053(13) 0.0315(5) Uani 1 2 d S
B1 B 0.2494(5) 0.1547(5) 0.5945(4) 0.0368(15) Uani 1 1 d .
B2 B 0.1958(6) 0.1912(5) 0.6849(4) 0.0401(16) Uani 1 1 d .
B3 B 0.3811(6) 0.1910(6) 0.5901(4) 0.0420(17) Uani 1 1 d .
B4 B 0.3275(6) 0.1534(6) 0.6798(4) 0.051(2) Uani 1 1 d .
B5 B 0.4094(9) 0.2500 0.6769(7) 0.054(3) Uani 1 2 d S
B6 B 0.2946(10) 0.2500 0.7349(7) 0.057(3) Uani 1 2 d S
C1 C 0.1761(6) 0.2500 0.6012(5) 0.0293(17) Uani 1 2 d S
C2 C 0.2834(6) 0.2500 0.5462(5) 0.0316(17) Uani 1 2 d S
C3 C -0.0479(5) 0.1313(5) 0.5841(4) 0.0560(19) Uani 1 1 d .
H3A H -0.0132 0.0802 0.5630 0.084 Uiso 1 1 calc R
H3B H -0.1200 0.1303 0.5693 0.084 Uiso 1 1 calc R
H3C H -0.0426 0.1304 0.6396 0.084 Uiso 1 1 calc R
C4 C 0.3214(4) 0.1503(4) 0.4042(3) 0.0349(13) Uani 1 1 d .
C5 C 0.2573(5) 0.0798(4) 0.3835(4) 0.0485(16) Uani 1 1 d .
H5 H 0.1854 0.0863 0.3865 0.058 Uiso 1 1 calc R
C6 C 0.2995(7) -0.0010(5) 0.3580(5) 0.065(2) Uani 1 1 d .
H6 H 0.2555 -0.0472 0.3434 0.078 Uiso 1 1 calc R
C7 C 0.4049(7) -0.0122(6) 0.3547(5) 0.068(2) Uani 1 1 d .
H7 H 0.4326 -0.0665 0.3393 0.082 Uiso 1 1 calc R
C8 C 0.4707(6) 0.0577(6) 0.3741(5) 0.071(2) Uani 1 1 d .
H8 H 0.5426 0.0509 0.3711 0.085 Uiso 1 1 calc R
C9 C 0.4279(5) 0.1371(6) 0.3980(5) 0.060(2) Uani 1 1 d .
H9 H 0.4724 0.1838 0.4104 0.072 Uiso 1 1 calc R
C10 C -0.1294(4) 0.1541(4) 0.3137(3) 0.0360(11) Uani 1 1 d .
H10A H -0.2030 0.1585 0.3017 0.043 Uiso 1 1 calc R
H10B H -0.0914 0.1550 0.2651 0.043 Uiso 1 1 calc R
C11 C -0.1101(11) 0.0687(6) 0.3526(6) 0.108(4) Uani 1 1 d .
H11A H -0.1320 0.0209 0.3194 0.130 Uiso 1 1 calc R
H11B H -0.1487 0.0665 0.4002 0.130 Uiso 1 1 calc R
H11C H -0.0371 0.0629 0.3634 0.130 Uiso 1 1 calc R
C12 C -0.1673(6) 0.2500 0.4452(5) 0.0360(11) Uani 1 2 d S
H12A H -0.1475 0.1984 0.4756 0.043 Uiso 0.50 1 calc PR
H12B H -0.1475 0.3016 0.4756 0.043 Uiso 0.50 1 calc PR
C13 C -0.2798(8) 0.2500 0.4434(7) 0.100(6) Uani 1 2 d S
H13A H -0.3063 0.2500 0.4954 0.120 Uiso 1 2 calc SR
H13B H -0.3040 0.1979 0.4167 0.120 Uiso 0.50 1 calc PR
H13C H -0.3040 0.3021 0.4167 0.120 Uiso 0.50 1 calc PR

loop_
_atom_site_aniso_label
_atom_site_aniso_U_11
_atom_site_aniso_U_22
_atom_site_aniso_U_33
_atom_site_aniso_U_23
_atom_site_aniso_U_13
_atom_site_aniso_U_12
Sn1 0.0241(3) 0.0383(3) 0.0311(3) 0.000 0.0034(2) 0.000
Pd1 0.0207(3) 0.0379(4) 0.0279(3) 0.000 -0.0002(2) 0.000
Cl1 0.0378(12) 0.100(2) 0.0322(12) 0.000 0.0058(10) 0.000
P1 0.0209(9) 0.0364(11) 0.0270(10) 0.000 0.0002(8) 0.000
P2 0.0234(10) 0.0385(11) 0.0326(11) 0.000 -0.0030(9) 0.000
B1 0.036(4) 0.038(4) 0.036(3) 0.008(3) -0.001(3) 0.005(3)
B2 0.042(4) 0.050(4) 0.028(3) 0.002(3) 0.000(3) 0.002(3)
B3 0.030(3) 0.061(5) 0.035(4) 0.009(3) 0.000(3) 0.011(3)
B4 0.042(4) 0.075(6) 0.037(4) 0.007(4) 0.001(3) 0.014(4)
B5 0.037(6) 0.079(8) 0.046(6) 0.000 -0.015(5) 0.000
B6 0.058(7) 0.066(8) 0.045(7) 0.000 -0.007(6) 0.000
C1 0.023(4) 0.033(4) 0.032(4) 0.000 0.004(3) 0.000
C2 0.020(4) 0.038(4) 0.036(4) 0.000 -0.003(3) 0.000
C3 0.041(4) 0.061(4) 0.066(5) 0.027(4) -0.004(3) -0.016(3)
C4 0.034(3) 0.037(3) 0.034(3) -0.004(3) -0.001(2) 0.006(3)
C5 0.042(3) 0.045(4) 0.059(4) -0.006(3) 0.005(3) -0.005(3)
C6 0.070(5) 0.042(4) 0.084(6) -0.013(4) -0.001(4) 0.002(4)
C7 0.075(6) 0.057(5) 0.073(6) -0.010(4) -0.001(4) 0.025(4)
C8 0.045(4) 0.078(6) 0.089(6) -0.031(5) 0.001(4) 0.025(4)
C9 0.029(3) 0.072(5) 0.078(5) -0.032(4) -0.007(3) 0.008(3)
C10 0.027(2) 0.044(3) 0.037(3) -0.001(3) -0.008(2) -0.006(3)
C11 0.190(12) 0.047(5) 0.088(7) 0.005(5) -0.050(8) -0.028(7)
C12 0.027(2) 0.044(3) 0.037(3) -0.001(3) -0.008(2) -0.006(3)
C13 0.030(5) 0.215(19) 0.056(7) 0.000 -0.004(5) 0.000

loop_
_atom_type_symbol
_atom_type_description
_atom_type_scat_dispersion_real
_atom_type_scat_dispersion_imag
_atom_type_scat_source
C C 0.0033 0.0016 'International Tables Vol C Tables 4.2.6.8 and 6.1.1.4'
H H 0.0000 0.0000 'International Tables Vol C Tables 4.2.6.8 and 6.1.1.4'
B B 0.0013 0.0007 'International Tables Vol C Tables 4.2.6.8 and 6.1.1.4'
P P 0.1023 0.0942 'International Tables Vol C Tables 4.2.6.8 and 6.1.1.4'
Cl Cl 0.1484 0.1585 'International Tables Vol C Tables 4.2.6.8 and 6.1.1.4'
Pd Pd -0.9988 1.0072 'International Tables Vol C Tables 4.2.6.8 and 6.1.1.4'
Sn Sn -0.6537 1.4246 'International Tables Vol C Tables 4.2.6.8 and 6.1.1.4'

loop_
_geom_angle_atom_site_label_1
_geom_angle_atom_site_label_2
_geom_angle_atom_site_label_3
_geom_angle
_geom_angle_site_symmetry_1
_geom_angle_site_symmetry_3
C3 Sn1 C3 112.6(4) . 7_565
C3 Sn1 C1 102.2(2) . .
C3 Sn1 C1 102.2(2) 7_565 .
C3 Sn1 Pd1 117.6(2) . .
C3 Sn1 Pd1 117.6(2) 7_565 .
C1 Sn1 Pd1 101.2(2) . .
P2 Pd1 P1 176.86(8) . .
P2 Pd1 Cl1 88.48(8) . .
P1 Pd1 Cl1 94.66(8) . .
P2 Pd1 Sn1 86.14(6) . .
P1 Pd1 Sn1 90.73(5) . .
Cl1 Pd1 Sn1 174.61(6) . .
C4 P1 C4 110.9(4) . 7_565
C4 P1 C2 103.7(2) . .
C4 P1 C2 103.7(2) 7_565 .
C4 P1 Pd1 110.5(2) . .
C4 P1 Pd1 110.50(19) 7_565 .
C2 P1 Pd1 117.1(2) . .
C12 P2 C10 105.8(3) . .
C12 P2 C10 105.8(3) . 7_565
C10 P2 C10 105.7(4) . 7_565
C12 P2 Pd1 113.8(3) . .
C10 P2 Pd1 112.57(19) . .
C10 P2 Pd1 112.57(19) 7_565 .
C2 B1 C1 58.4(4) . .
C2 B1 B3 58.7(4) . .
C1 B1 B3 105.5(5) . .
C2 B1 B4 105.4(5) . .
C1 B1 B4 105.2(5) . .
B3 B1 B4 60.2(4) . .
C2 B1 B2 105.3(5) . .
C1 B1 B2 58.3(4) . .
B3 B1 B2 108.0(5) . .
B4 B1 B2 60.0(4) . .
C1 B2 B2 58.9(3) . 7_565
C1 B2 B6 105.0(5) . .
B2 B2 B6 60.1(3) 7_565 .
C1 B2 B4 105.2(5) . .
B2 B2 B4 108.6(4) 7_565 .
B6 B2 B4 60.3(5) . .
C1 B2 B1 58.8(4) . .
B2 B2 B1 107.9(3) 7_565 .
B6 B2 B1 107.6(6) . .
B4 B2 B1 59.7(4) . .
C2 B3 B3 58.8(3) . 7_565
C2 B3 B5 105.3(5) . .
B3 B3 B5 60.1(3) 7_565 .
C2 B3 B1 58.8(4) . .
B3 B3 B1 107.9(3) 7_565 .
B5 B3 B1 108.2(6) . .
C2 B3 B4 105.4(5) . .
B3 B3 B4 108.5(4) 7_565 .
B5 B3 B4 60.5(5) . .
B1 B3 B4 59.9(4) . .
B1 B4 B3 59.9(4) . .
B1 B4 B2 60.3(4) . .
B3 B4 B2 107.9(5) . .
B1 B4 B6 107.3(6) . .
B3 B4 B6 107.2(6) . .
B2 B4 B6 59.4(5) . .
B1 B4 B5 107.4(6) . .
B3 B4 B5 59.6(5) . .
B2 B4 B5 107.4(6) . .
B6 B4 B5 59.7(6) . .
B3 B5 B3 59.8(6) . 7_565
B3 B5 B6 107.7(7) . .
B3 B5 B6 107.7(7) 7_565 .
B3 B5 B4 60.0(4) . .
B3 B5 B4 107.9(6) 7_565 .
B6 B5 B4 60.0(4) . .
B3 B5 B4 107.9(6) . 7_565
B3 B5 B4 60.0(4) 7_565 7_565
B6 B5 B4 60.0(4) . 7_565
B4 B5 B4 108.1(8) . 7_565
B2 B6 B2 59.9(6) . 7_565
B2 B6 B5 108.6(7) . .
B2 B6 B5 108.6(7) 7_565 .
B2 B6 B4 60.3(4) . .
B2 B6 B4 108.4(7) 7_565 .
B5 B6 B4 60.3(5) . .
B2 B6 B4 108.4(7) . 7_565
B2 B6 B4 60.3(4) 7_565 7_565
B5 B6 B4 60.3(5) . 7_565
B4 B6 B4 108.7(8) . 7_565
C2 C1 B2 110.9(5) . 7_565
C2 C1 B2 110.9(5) . .
B2 C1 B2 62.2(6) 7_565 .
C2 C1 B1 60.7(3) . .
B2 C1 B1 114.0(5) 7_565 .
B2 C1 B1 63.0(4) . .
C2 C1 B1 60.7(3) . 7_565
B2 C1 B1 63.0(4) 7_565 7_565
B2 C1 B1 114.0(5) . 7_565
B1 C1 B1 113.0(6) . 7_565
C2 C1 Sn1 117.2(5) . .
B2 C1 Sn1 122.0(4) 7_565 .
B2 C1 Sn1 122.0(4) . .
B1 C1 Sn1 116.8(3) . .
B1 C1 Sn1 116.8(3) 7_565 .
C1 C2 B3 110.7(5) . 7_565
C1 C2 B3 110.7(5) . .
B3 C2 B3 62.4(6) 7_565 .
C1 C2 B1 61.0(3) . .
B3 C2 B1 113.9(6) 7_565 .
B3 C2 B1 62.6(4) . .
C1 C2 B1 61.0(3) . 7_565
B3 C2 B1 62.6(4) 7_565 7_565
B3 C2 B1 113.9(6) . 7_565
B1 C2 B1 113.5(7) . 7_565
C1 C2 P1 113.8(5) . .
B3 C2 P1 124.8(5) 7_565 .
B3 C2 P1 124.8(5) . .
B1 C2 P1 115.4(4) . .
B1 C2 P1 115.4(4) 7_565 .
C9 C4 C5 117.1(6) . .
C9 C4 P1 126.8(5) . .
C5 C4 P1 116.1(5) . .
C4 C5 C6 120.9(6) . .
C7 C6 C5 120.2(8) . .
C6 C7 C8 120.0(7) . .
C9 C8 C7 119.0(7) . .
C8 C9 C4 122.7(7) . .
C11 C10 P2 113.9(5) . .
C13 C12 P2 125.7(8) . .

loop_
_geom_bond_atom_site_label_1
_geom_bond_atom_site_label_2
_geom_bond_distance
_geom_bond_site_symmetry_2
Sn1 C3 2.144(6) .
Sn1 C3 2.144(6) 7_565
Sn1 C1 2.222(8) .
Sn1 Pd1 2.5169(8) .
Pd1 P2 2.281(2) .
Pd1 P1 2.338(2) .
Pd1 Cl1 2.417(2) .
P1 C4 1.820(6) .
P1 C4 1.820(6) 7_565
P1 C2 1.883(8) .
P2 C12 1.613(9) .
P2 C10 1.809(6) .
P2 C10 1.809(6) 7_565
B1 C2 1.714(8) .
B1 C1 1.719(8) .
B1 B3 1.779(10) .
B1 B4 1.780(10) .
B1 B2 1.791(10) .
B2 C1 1.710(10) .
B2 B2 1.768(16) 7_565
B2 B6 1.771(13) .
B2 B4 1.787(10) .
B3 C2 1.712(9) .
B3 B3 1.774(17) 7_565
B3 B5 1.778(13) .
B3 B4 1.785(10) .
B4 B6 1.787(11) .
B4 B5 1.794(11) .
B5 B3 1.778(13) 7_565
B5 B6 1.782(18) .
B5 B4 1.794(11) 7_565
B6 B2 1.771(13) 7_565
B6 B4 1.787(11) 7_565
C1 C2 1.674(10) .
C1 B2 1.710(10) 7_565
C1 B1 1.719(8) 7_565
C2 B3 1.712(9) 7_565
C2 B1 1.714(8) 7_565
C4 C9 1.386(8) .
C4 C5 1.389(9) .
C5 C6 1.400(10) .
C6 C7 1.365(11) .
C7 C8 1.389(12) .
C8 C9 1.377(10) .
C10 C11 1.469(10) .
C12 C13 1.445(13) .
